data_2311544
loop_
_publ_author_name
'Mishnev, Anatoly'
'Mengots, Alvis'
'Turks, M\=aris'

_publ_section_title
;
 Crystal structure of
 3,6,6-trimethyl-4-oxo-1-(pyridin-2-yl)-4,5,6,7-tetra-hydro-1<i>H</i>-indazol-7-aminium
 chloride and its monohydrate.
;
_journal_coeditor_code EB2002
_journal_issue 'Pt 12'
_journal_name_full 'Acta crystallographica. Section E, Crystallographic communications'
_journal_page_first 1931
_journal_page_last 1936
_journal_paper_doi 10.1107/S205698901701667X
_journal_volume 73
_journal_year 2017
_chemical_formula_iupac 'C15 H19 N4 O +, Cl -, H2 O'
_chemical_formula_moiety 'C15 H19 N4 O +, Cl -, H2 O'
_chemical_formula_sum 'C15 H21 Cl N4 O2'
_chemical_formula_weight 324.81
_chemical_name_systematic
'3,6,6-Trimethyl-4-oxo-1-(pyridin-2-yl)-4,5,6,7-tetrahydro-1<i>H</i>-indazol-7-aminium chloride monohydrate'
_space_group_crystal_system monoclinic
_space_group_IT_number 14
_space_group_name_Hall '-P 2ybc'
_space_group_name_H-M_alt 'P 1 21/c 1'
_atom_sites_solution_hydrogens mixed
_audit_creation_method SHELXL-2017/1
_cell_angle_alpha 90
_cell_angle_beta 100.5450(10)
_cell_angle_gamma 90
_cell_formula_units_Z 4
_cell_length_a 10.1855(2)
_cell_length_b 7.4951(2)
_cell_length_c 20.7961(4)
_cell_measurement_reflns_used 8626
_cell_measurement_temperature 190(2)
_cell_measurement_theta_max 27.485
_cell_measurement_theta_min 0.998
_cell_volume 1560.79(6)
_computing_cell_refinement
;
SCALEPACK (Otwinowski & Minor, 1997)
;
_computing_data_collection
;
COLLECT (Bruker, 2004)
;
_computing_data_reduction
;
DENZO (Otwinowski & Minor, 1997)
;
_computing_molecular_graphics
;
ORTEP-3 for Windows (Farrugia, 2012)
;
_computing_publication_material
;
publCIF (Westrip, 2010)
;
_computing_structure_refinement
;
SHELXL2017 (Sheldrick, 2015)
;
_computing_structure_solution
;
SIR2004 (Burla <i>et al.</i>,  2005)
;
_diffrn_ambient_temperature 190(2)
_diffrn_measured_fraction_theta_full 0.993
_diffrn_measured_fraction_theta_max 0.971
_diffrn_measurement_device_type 'Nonius KappaCCD'
_diffrn_measurement_method CCD
_diffrn_radiation_type MoK\a
_diffrn_radiation_wavelength 0.71073
_diffrn_reflns_av_R_equivalents 0.0234
_diffrn_reflns_limit_h_max 13
_diffrn_reflns_limit_h_min -13
_diffrn_reflns_limit_k_max 9
_diffrn_reflns_limit_k_min -9
_diffrn_reflns_limit_l_max 26
_diffrn_reflns_limit_l_min -27
_diffrn_reflns_number 5549
_diffrn_reflns_theta_full 25.242
_diffrn_reflns_theta_max 27.691
_diffrn_reflns_theta_min 3.642
_exptl_absorpt_coefficient_mu 0.258
_exptl_absorpt_correction_type none
_exptl_crystal_colour colourless
_exptl_crystal_density_diffrn 1.382
_exptl_crystal_description block
_exptl_crystal_F_000 688
_exptl_crystal_size_max 0.42
_exptl_crystal_size_mid 0.25
_exptl_crystal_size_min 0.14
_refine_diff_density_max 0.286
_refine_diff_density_min -0.276
_refine_ls_extinction_method none
_refine_ls_goodness_of_fit_ref 1.059
_refine_ls_hydrogen_treatment mixed
_refine_ls_matrix_type full
_refine_ls_number_parameters 222
_refine_ls_number_reflns 3552
_refine_ls_number_restraints 0
_refine_ls_restrained_S_all 1.059
_refine_ls_R_factor_all 0.0529
_refine_ls_R_factor_gt 0.0387
_refine_ls_shift/su_max 0.000
_refine_ls_shift/su_mean 0.000
_refine_ls_structure_factor_coef Fsqd
_refine_ls_weighting_details 'w=1/[\s^2^(Fo^2^)+(0.0426P)^2^+0.7940P] where P=(Fo^2^+2Fc^2^)/3'
_refine_ls_weighting_scheme calc
_refine_ls_wR_factor_gt 0.0941
_refine_ls_wR_factor_ref 0.1022
_reflns_number_gt 2874
_reflns_number_total 3552
_reflns_threshold_expression 'I > 2\s(I)'
_cod_data_source_file eb2002sup1.cif
_cod_data_source_block 2
_cod_original_sg_symbol_H-M 'P 21/c'
_cod_database_code 2311544
_shelx_space_group_comment
;
The symmetry employed for this shelxl refinement is uniquely defined
by the following loop, which should always be used as a source of
symmetry information in preference to the above space-group names.
They are only intended as comments.
;

loop_
_space_group_symop_operation_xyz
'x, y, z'
'-x, y+1/2, -z+1/2'
'-x, -y, -z'
'x, -y-1/2, z-1/2'

loop_
_atom_site_type_symbol
_atom_site_label
_atom_site_fract_x
_atom_site_fract_y
_atom_site_fract_z
_atom_site_U_iso_or_equiv
_atom_site_adp_type
_atom_site_calc_flag
_atom_site_occupancy
Cl Cl1 0.06154(4) 0.62526(6) 0.39636(2) 0.02975(13) Uani d 1
O O1 0.45919(12) -0.12171(17) 0.26173(5) 0.0286(3) Uani d 1
N N2 0.33632(13) 0.28400(18) 0.51823(6) 0.0210(3) Uani d 1
O O1W -0.00940(13) 0.25508(19) 0.46352(7) 0.0328(3) Uani d 1
N N3 0.48296(12) 0.17260(17) 0.45521(6) 0.0159(3) Uani d 1
N N1 0.18153(14) 0.01688(19) 0.43612(7) 0.0183(3) Uani d 1
N N4 0.61172(12) 0.13967(18) 0.44629(6) 0.0196(3) Uani d 1
C C5 0.24311(14) 0.1376(2) 0.39147(7) 0.0155(3) Uani d 1
H H5 0.223932 0.261303 0.401963 0.019 Uiso calc 1
C C12 0.57141(16) 0.3394(2) 0.55440(8) 0.0219(3) Uani d 1
H H12 0.658465 0.326736 0.547312 0.026 Uiso calc 1
C C11 0.46319(15) 0.2686(2) 0.51150(7) 0.0174(3) Uani d 1
C C4 0.39179(14) 0.1150(2) 0.40322(7) 0.0153(3) Uani d 1
C C6 0.18454(15) 0.1060(2) 0.31807(7) 0.0176(3) Uani d 1
C C10 0.03220(16) 0.0870(2) 0.30801(8) 0.0246(4) Uani d 1
H H10A 0.009876 -0.020414 0.328751 0.037 Uiso calc 1
H H10B -0.003916 0.081667 0.262056 0.037 Uiso calc 1
H H10C -0.004705 0.187831 0.326935 0.037 Uiso calc 1
C C9 0.21584(16) 0.2703(2) 0.27933(8) 0.0227(3) Uani d 1
H H9A 0.180810 0.375246 0.296617 0.034 Uiso calc 1
H H9B 0.175456 0.256460 0.234144 0.034 Uiso calc 1
H H9C 0.310786 0.282002 0.283039 0.034 Uiso calc 1
C C3 0.46350(15) 0.0404(2) 0.35966(7) 0.0166(3) Uani d 1
C C8 0.39804(16) -0.0515(2) 0.30028(7) 0.0192(3) Uani d 1
C C15 0.31230(18) 0.3783(2) 0.56960(8) 0.0270(4) Uani d 1
H H15 0.224058 0.395222 0.574240 0.032 Uiso calc 1
C C7 0.24693(16) -0.0608(2) 0.29224(7) 0.0213(3) Uani d 1
H H7A 0.223032 -0.164981 0.315275 0.026 Uiso calc 1
H H7B 0.209284 -0.075806 0.246229 0.026 Uiso calc 1
C C14 0.4120(2) 0.4514(2) 0.61590(8) 0.0299(4) Uani d 1
H H14 0.391561 0.513786 0.651450 0.036 Uiso calc 1
C C13 0.54279(19) 0.4297(2) 0.60821(8) 0.0280(4) Uani d 1
H H13 0.611825 0.475897 0.639260 0.034 Uiso calc 1
C C2 0.59994(15) 0.0631(2) 0.38810(7) 0.0196(3) Uani d 1
C C1 0.72083(17) 0.0203(3) 0.36008(9) 0.0295(4) Uani d 1
H H1A 0.799516 0.046429 0.391767 0.044 Uiso calc 1
H H1B 0.720784 0.090854 0.321550 0.044 Uiso calc 1
H H1C 0.720059 -0.104005 0.348878 0.044 Uiso calc 1
H H1W -0.026(3) 0.288(4) 0.4977(14) 0.063(9) Uiso d 1
H H2W 0.012(3) 0.362(4) 0.4440(13) 0.066(8) Uiso d 1
H H1N1 0.1557(19) -0.083(3) 0.4188(9) 0.024(5) Uiso d 1
H H2N1 0.244(2) -0.009(3) 0.4766(11) 0.036(5) Uiso d 1
H H3N1 0.112(2) 0.080(3) 0.4513(11) 0.049(7) Uiso d 1

loop_
_atom_site_aniso_label
_atom_site_aniso_U_11
_atom_site_aniso_U_22
_atom_site_aniso_U_33
_atom_site_aniso_U_12
_atom_site_aniso_U_13
_atom_site_aniso_U_23
Cl1 0.0343(2) 0.0261(2) 0.0301(2) -0.00602(18) 0.00909(17) -0.00145(17)
O1 0.0328(7) 0.0360(7) 0.0182(6) 0.0076(5) 0.0077(5) -0.0040(5)
N2 0.0237(7) 0.0214(7) 0.0185(6) 0.0011(6) 0.0053(5) -0.0027(6)
O1W 0.0343(7) 0.0287(7) 0.0385(8) 0.0014(6) 0.0152(6) -0.0051(6)
N3 0.0144(6) 0.0174(6) 0.0156(6) -0.0002(5) 0.0018(5) 0.0000(5)
N1 0.0185(7) 0.0208(7) 0.0162(6) -0.0037(6) 0.0045(5) -0.0014(6)
N4 0.0140(6) 0.0226(7) 0.0222(7) 0.0005(5) 0.0036(5) 0.0019(6)
C5 0.0155(7) 0.0168(7) 0.0143(7) -0.0016(6) 0.0026(5) 0.0007(6)
C12 0.0250(8) 0.0171(7) 0.0211(8) -0.0021(6) -0.0029(6) 0.0022(6)
C11 0.0226(8) 0.0141(7) 0.0147(7) -0.0004(6) 0.0018(6) 0.0019(6)
C4 0.0164(7) 0.0153(7) 0.0138(7) -0.0017(6) 0.0022(5) 0.0020(6)
C6 0.0156(7) 0.0224(8) 0.0140(7) -0.0015(6) 0.0003(5) 0.0008(6)
C10 0.0177(8) 0.0332(9) 0.0216(8) -0.0044(7) -0.0002(6) -0.0003(7)
C9 0.0221(8) 0.0251(9) 0.0193(7) -0.0006(7) -0.0004(6) 0.0054(7)
C3 0.0185(7) 0.0171(7) 0.0146(7) 0.0000(6) 0.0039(6) 0.0017(6)
C8 0.0262(8) 0.0180(7) 0.0139(7) 0.0015(6) 0.0045(6) 0.0031(6)
C15 0.0344(9) 0.0263(9) 0.0222(8) 0.0030(7) 0.0100(7) -0.0024(7)
C7 0.0244(8) 0.0229(8) 0.0163(7) -0.0042(7) 0.0033(6) -0.0034(6)
C14 0.0506(12) 0.0225(9) 0.0173(7) -0.0006(8) 0.0079(7) -0.0035(7)
C13 0.0427(11) 0.0181(8) 0.0189(8) -0.0055(7) -0.0061(7) -0.0014(7)
C2 0.0183(8) 0.0210(8) 0.0201(7) 0.0016(6) 0.0054(6) 0.0036(6)
C1 0.0205(8) 0.0392(11) 0.0310(9) 0.0027(8) 0.0109(7) 0.0000(8)

loop_
_atom_type_symbol
_atom_type_description
_atom_type_scat_dispersion_real
_atom_type_scat_dispersion_imag
_atom_type_scat_source
C C 0.0033 0.0016 'International Tables Vol C Tables 4.2.6.8 and 6.1.1.4'
H H 0.0000 0.0000 'International Tables Vol C Tables 4.2.6.8 and 6.1.1.4'
N N 0.0061 0.0033 'International Tables Vol C Tables 4.2.6.8 and 6.1.1.4'
O O 0.0106 0.0060 'International Tables Vol C Tables 4.2.6.8 and 6.1.1.4'
Cl Cl 0.1484 0.1585 'International Tables Vol C Tables 4.2.6.8 and 6.1.1.4'

loop_
_geom_angle_atom_site_label_1
_geom_angle_atom_site_label_2
_geom_angle_atom_site_label_3
_geom_angle
C11 N2 C15 116.89(14)
H1W O1W H2W 103(3)
C4 N3 N4 111.34(12)
C4 N3 C11 129.57(13)
N4 N3 C11 118.90(12)
C5 N1 H1N1 113.5(13)
C5 N1 H2N1 111.4(12)
H1N1 N1 H2N1 106.9(18)
C5 N1 H3N1 108.9(15)
H1N1 N1 H3N1 112.7(19)
H2N1 N1 H3N1 102.9(18)
C2 N4 N3 105.71(12)
C4 C5 N1 110.64(12)
C4 C5 C6 109.76(12)
N1 C5 C6 112.59(12)
C4 C5 H5 107.9
N1 C5 H5 107.9
C6 C5 H5 107.9
C13 C12 C11 116.49(16)
C13 C12 H12 121.8
C11 C12 H12 121.8
N2 C11 C12 124.81(14)
N2 C11 N3 114.70(13)
C12 C11 N3 120.48(14)
N3 C4 C3 106.48(13)
N3 C4 C5 128.05(13)
C3 C4 C5 125.34(13)
C10 C6 C9 107.73(13)
C10 C6 C7 110.38(13)
C9 C6 C7 109.20(12)
C10 C6 C5 110.21(12)
C9 C6 C5 108.27(12)
C7 C6 C5 110.96(12)
C6 C10 H10A 109.5
C6 C10 H10B 109.5
H10A C10 H10B 109.5
C6 C10 H10C 109.5
H10A C10 H10C 109.5
H10B C10 H10C 109.5
C6 C9 H9A 109.5
C6 C9 H9B 109.5
H9A C9 H9B 109.5
C6 C9 H9C 109.5
H9A C9 H9C 109.5
H9B C9 H9C 109.5
C4 C3 C2 105.85(13)
C4 C3 C8 122.00(13)
C2 C3 C8 132.00(14)
O1 C8 C3 123.26(15)
O1 C8 C7 122.43(14)
C3 C8 C7 114.23(13)
N2 C15 C14 123.21(17)
N2 C15 H15 118.4
C14 C15 H15 118.4
C8 C7 C6 113.45(13)
C8 C7 H7A 108.9
C6 C7 H7A 108.9
C8 C7 H7B 108.9
C6 C7 H7B 108.9
H7A C7 H7B 107.7
C15 C14 C13 118.40(16)
C15 C14 H14 120.8
C13 C14 H14 120.8
C14 C13 C12 120.12(16)
C14 C13 H13 119.9
C12 C13 H13 119.9
N4 C2 C3 110.57(13)
N4 C2 C1 120.48(14)
C3 C2 C1 128.90(15)
C2 C1 H1A 109.5
C2 C1 H1B 109.5
H1A C1 H1B 109.5
C2 C1 H1C 109.5
H1A C1 H1C 109.5
H1B C1 H1C 109.5

loop_
_geom_bond_atom_site_label_1
_geom_bond_atom_site_label_2
_geom_bond_distance
O1 C8 1.2207(19)
N2 C11 1.330(2)
N2 C15 1.340(2)
O1W H1W 0.80(3)
O1W H2W 0.94(3)
N3 C4 1.3601(18)
N3 N4 1.3800(17)
N3 C11 1.4196(19)
N1 C5 1.5127(19)
N1 H1N1 0.85(2)
N1 H2N1 0.98(2)
N1 H3N1 0.95(2)
N4 C2 1.325(2)
C5 C4 1.499(2)
C5 C6 1.5522(19)
C5 H5 0.9800
C12 C13 1.384(2)
C12 C11 1.390(2)
C12 H12 0.9300
C4 C3 1.382(2)
C6 C10 1.534(2)
C6 C9 1.537(2)
C6 C7 1.543(2)
C10 H10A 0.9600
C10 H10B 0.9600
C10 H10C 0.9600
C9 H9A 0.9600
C9 H9B 0.9600
C9 H9C 0.9600
C3 C2 1.418(2)
C3 C8 1.464(2)
C8 C7 1.519(2)
C15 C14 1.378(3)
C15 H15 0.9300
C7 H7A 0.9700
C7 H7B 0.9700
C14 C13 1.380(3)
C14 H14 0.9300
C13 H13 0.9300
C2 C1 1.491(2)
C1 H1A 0.9600
C1 H1B 0.9600
C1 H1C 0.9600

loop_
_geom_hbond_atom_site_label_D
_geom_hbond_atom_site_label_H
_geom_hbond_atom_site_label_A
_geom_hbond_site_symmetry_A
_geom_hbond_distance_DH
_geom_hbond_distance_HA
_geom_hbond_distance_DA
_geom_hbond_angle_DHA
_geom_hbond_publ_flag
C12 H12 Cl1 3_666 0.93 2.90 3.7006(17) 145.0 no
C14 H14 O1 4_566 0.93 2.41 3.244(2) 149.2 no
O1W H1W Cl1 3_566 0.80(3) 2.39(3) 3.185(2) 176(3) yes
O1W H2W Cl1 . 0.94(3) 2.31(3) 3.247(2) 179(2) yes
N1 H1N1 Cl1 1_545 0.85(2) 2.40(2) 3.228(2) 165(2) yes
N1 H2N1 N4 3_656 0.98(2) 2.20(2) 3.1475(19) 164(2) no
N1 H3N1 O1W . 0.95(2) 1.85(3) 2.775(2) 162(2) yes

loop_
_geom_torsion_atom_site_label_1
_geom_torsion_atom_site_label_2
_geom_torsion_atom_site_label_3
_geom_torsion_atom_site_label_4
_geom_torsion
C4 N3 N4 C2 0.70(17)
C11 N3 N4 C2 -174.73(13)
C15 N2 C11 C12 1.5(2)
C15 N2 C11 N3 -178.02(14)
C13 C12 C11 N2 1.0(2)
C13 C12 C11 N3 -179.50(14)
C4 N3 C11 N2 9.7(2)
N4 N3 C11 N2 -175.82(13)
C4 N3 C11 C12 -169.86(15)
N4 N3 C11 C12 4.6(2)
N4 N3 C4 C3 0.81(17)
C11 N3 C4 C3 175.62(14)
N4 N3 C4 C5 -175.06(14)
C11 N3 C4 C5 -0.3(2)
N1 C5 C4 N3 -72.98(19)
C6 C5 C4 N3 162.17(14)
N1 C5 C4 C3 111.88(16)
C6 C5 C4 C3 -13.0(2)
C4 C5 C6 C10 167.33(13)
N1 C5 C6 C10 43.61(17)
C4 C5 C6 C9 -75.07(15)
N1 C5 C6 C9 161.21(13)
C4 C5 C6 C7 44.75(16)
N1 C5 C6 C7 -78.96(15)
N3 C4 C3 C2 -1.90(16)
C5 C4 C3 C2 174.12(14)
N3 C4 C3 C8 174.09(13)
C5 C4 C3 C8 -9.9(2)
C4 C3 C8 O1 -178.45(15)
C2 C3 C8 O1 -3.6(3)
C4 C3 C8 C7 -1.5(2)
C2 C3 C8 C7 173.30(16)
C11 N2 C15 C14 -2.8(2)
O1 C8 C7 C6 -148.01(15)
C3 C8 C7 C6 35.01(18)
C10 C6 C7 C8 179.76(13)
C9 C6 C7 C8 61.51(16)
C5 C6 C7 C8 -57.76(16)
N2 C15 C14 C13 1.5(3)
C15 C14 C13 C12 1.2(3)
C11 C12 C13 C14 -2.3(2)
N3 N4 C2 C3 -1.93(17)
N3 N4 C2 C1 175.62(15)
C4 C3 C2 N4 2.45(18)
C8 C3 C2 N4 -172.97(15)
C4 C3 C2 C1 -174.84(17)
C8 C3 C2 C1 9.7(3)
